data_4001072
loop_
_publ_author_name
'Achary, S. Nagabhusan'
'Sali, Sanjay K.'
'Kulkarni, Narendra K.'
'Krishna, P. Siva Ram'
'Shinde, Anil B.'
'Tyagi, Avesh K.'

_publ_section_title
;
 Intercalation/Deintercalation of Oxygen: A Sequential Evolution of Phases
 in Ce2O3/CeO2&#x2212;ZrO2Pyrochlores
;
_journal_issue 24
_journal_name_full 'Chemistry of Materials'
_journal_page_first 5848
_journal_paper_doi 10.1021/cm902450q
_journal_volume 21
_journal_year 2009
_chemical_compound_source Synthetic
_chemical_formula_moiety 'Ce2 Zr2 O7'
_chemical_formula_structural 'Ce2 Zr2 O7'
_chemical_formula_sum 'Ce2 O7 Zr2'
_chemical_formula_weight 574.67
_chemical_name_common 'Cerium zirconate'
_chemical_name_systematic ' ?'
_space_group_IT_number 227
_symmetry_cell_setting cubic
_symmetry_space_group_name_Hall '-F 4vw 2vw 3'
_symmetry_space_group_name_H-M 'F d -3 m :2'
_audit_creation_date 2009-05-30T02:13
_audit_creation_method 'from EXP file using GSAS2CIF'
_audit_update_record ' 2009-05-30T02:13  Initial CIF as created by GSAS2CIF'
_cell_angle_alpha 90.0
_cell_angle_beta 90.0
_cell_angle_gamma 90.0
_cell_formula_units_Z 8
_cell_length_a 10.69238(33)
_cell_length_b 10.69238
_cell_length_c 10.69238
_cell_volume 1222.43(4)
_computing_molecular_graphics ATOMS62
_computing_publication_material GSAS
_computing_structure_refinement GSAS
_diffrn_ambient_temperature 298
_diffrn_detector_type PSD
_diffrn_measurement_device_type Diffractometer
_diffrn_radiation_probe neutron
_diffrn_radiation_wavelength 1.249
_diffrn_source Reactor
_exptl_absorpt_correction_T_max 1.00000
_exptl_absorpt_correction_T_min 1.00000
_exptl_absorpt_process_details
;   GSAS Absorption/surface roughness correction: function number 0
 No correction is applied.
;
_exptl_crystal_density_diffrn 6.25
_pd_block_id 2009-05-30T02:13|CE2ZR2O7|SNA|Dhruva
_pd_calc_method 'Rietveld Refinement'
_pd_char_colour 'Gray black'
_pd_instr_location ' Dhruva Reseach Reactor, Bhabha Atomic Research Centre'
_pd_meas_2theta_range_inc 0.05
_pd_meas_2theta_range_max 138.6
_pd_meas_2theta_range_min 6.0
_pd_meas_number_of_points 2653
_pd_meas_scan_method Step
_pd_phase_name 'from F:/Ce2Zr2o7/Sali-2/70/gs2/CE2ZR2O7.EXP'
_pd_prep_pressure 1
_pd_prep_temperature 298
_pd_proc_2theta_range_inc 0.05
_pd_proc_2theta_range_max 137.9313
_pd_proc_2theta_range_min 5.3313
_pd_proc_info_datetime 2009-05-30T02:13:57
_pd_proc_info_excluded_regions ' ?'
_pd_proc_ls_background_function
;   GSAS Background function number 1 with 16 terms.
 Shifted Chebyshev function of 1st kind
      1:    564.753     2:    102.612     3:   -2.74455     4:    19.3275    
      5:    3.25533     6:   -14.9943     7:   -8.45498     8:   -8.21002    
      9:   -1.41865    10:    14.1810    11:   -2.29047    12:   -3.22228    
     13:  -0.617707    14:   -4.90368    15:    6.40149    16:   0.317130    
;
_pd_proc_ls_peak_cutoff 0.00800
_pd_proc_ls_profile_function
;
 CW Profile function number 2 with  18 terms
 Profile coefficients for Simpson's rule integration of pseudovoigt function
 C.J. Howard (1982). J. Appl. Cryst.,15,615-620.
 P. Thompson, D.E. Cox & J.B. Hastings (1987). J. Appl. Cryst.,20,79-83.
 Peak tails are ignored  where the intensity is below 0.0080 times the peak
   Aniso. broadening axis   0.0   0.0   1.0
;
_pd_proc_ls_prof_R_factor 0.0533
_pd_proc_ls_prof_wR_expected 0.0359
_pd_proc_ls_prof_wR_factor 0.0714
_pd_proc_number_of_points 2653
_pd_spec_mounting ' ?'
_refine_ls_goodness_of_fit_all 1.99
_refine_ls_matrix_type full
_refine_ls_number_parameters 11
_refine_ls_number_restraints 0
_refine_ls_R_Fsqd_factor 0.07167
_refine_ls_shift/su_max 0.02
_refine_ls_shift/su_mean 0.00
_reflns_d_resolution_high 0.675
_reflns_d_resolution_low 6.173
_reflns_limit_h_max 16
_reflns_limit_h_min 1
_reflns_limit_k_max 11
_reflns_limit_k_min 0
_reflns_limit_l_max 9
_reflns_limit_l_min 0
_reflns_number_total 129
_cod_data_source_file cm902450q_si_001.cif
_cod_data_source_block CE2ZR2O7_publ
_cod_depositor_comments
;
The following automatic conversions were performed:

'_geom_bond_publ_flag' value 'N' changed to 'n' according to
/home/saulius/struct/CIF-dictionaries/cif_core.dic dictionary named
'cif_core.dic' version 2.4.2 from 2011-04-26 (116
times).

'_geom_angle_publ_flag' value 'N' changed to 'n' according
to /home/saulius/struct/CIF-dictionaries/cif_core.dic dictionary
named 'cif_core.dic' version 2.4.2 from 2011-04-26 (102 times).

Automatic conversion script
Id: cif_fix_values 1715 2011-07-08 13:25:40Z adriana 
;
_cod_original_cell_volume 1222.43(11)
_cod_original_sg_symbol_H-M 'F d -3 m'
_cod_original_formula_sum 'Ce2.00 O7 Zr2.00'
_cod_database_code 4001072
_gsas_exptl_extinct_corr_t_min 1.00000
_gsas_exptl_extinct_corr_t_max 1.00000

loop_
_symmetry_equiv_pos_site_id
_symmetry_equiv_pos_as_xyz
1 +x,+y,+z
2 +z,+x,+y
3 +y,+z,+x
4 +x+1/4,+y+1/4,-z
5 -z,+x+1/4,+y+1/4
6 +y+1/4,-z,+x+1/4
7 -z+1/4,+x+1/2,-y+3/4
8 -y+3/4,-z+1/4,+x+1/2
9 +y+1/2,-z+1/4,-x+3/4
10 -x+3/4,+y+1/2,-z+1/4
11 -z+1/4,-x+3/4,+y+1/2
12 +x+1/2,-y+3/4,-z+1/4
13 +y,+x,+z
14 +z,+y,+x
15 +x,+z,+y
16 +y+1/4,+x+1/4,-z
17 -z,+y+1/4,+x+1/4
18 +x+1/4,-z,+y+1/4
19 -z+1/4,+y+1/2,-x+3/4
20 -x+3/4,-z+1/4,+y+1/2
21 +x+1/2,-z+1/4,-y+3/4
22 -y+3/4,+x+1/2,-z+1/4
23 -z+1/4,-y+3/4,+x+1/2
24 +y+1/2,-x+3/4,-z+1/4
-1 -x,-y,-z
-2 -z,-x,-y
-3 -y,-z,-x
-4 -x+3/4,-y+3/4,+z
-5 +z,-x+3/4,-y+3/4
-6 -y+3/4,+z,-x+3/4
-7 +z+3/4,-x+1/2,+y+1/4
-8 +y+1/4,+z+3/4,-x+1/2
-9 -y+1/2,+z+3/4,+x+1/4
-10 +x+1/4,-y+1/2,+z+3/4
-11 +z+3/4,+x+1/4,-y+1/2
-12 -x+1/2,+y+1/4,+z+3/4
-13 -y,-x,-z
-14 -z,-y,-x
-15 -x,-z,-y
-16 -y+3/4,-x+3/4,+z
-17 +z,-y+3/4,-x+3/4
-18 -x+3/4,+z,-y+3/4
-19 +z+3/4,-y+1/2,+x+1/4
-20 +x+1/4,+z+3/4,-y+1/2
-21 -x+1/2,+z+3/4,+y+1/4
-22 +y+1/4,-x+1/2,+z+3/4
-23 +z+3/4,+y+1/4,-x+1/2
-24 -y+1/2,+x+1/4,+z+3/4
101 +x,+y+1/2,+z+1/2
102 +z,+x+1/2,+y+1/2
103 +y,+z+1/2,+x+1/2
104 +x+1/4,+y+3/4,-z+1/2
105 -z,+x+3/4,+y+3/4
106 +y+1/4,-z+1/2,+x+3/4
107 -z+1/4,+x,-y+1/4
108 -y+3/4,-z+3/4,+x
109 +y+1/2,-z+3/4,-x+1/4
110 -x+3/4,+y,-z+3/4
111 -z+1/4,-x+1/4,+y
112 +x+1/2,-y+1/4,-z+3/4
113 +y,+x+1/2,+z+1/2
114 +z,+y+1/2,+x+1/2
115 +x,+z+1/2,+y+1/2
116 +y+1/4,+x+3/4,-z+1/2
117 -z,+y+3/4,+x+3/4
118 +x+1/4,-z+1/2,+y+3/4
119 -z+1/4,+y,-x+1/4
120 -x+3/4,-z+3/4,+y
121 +x+1/2,-z+3/4,-y+1/4
122 -y+3/4,+x,-z+3/4
123 -z+1/4,-y+1/4,+x
124 +y+1/2,-x+1/4,-z+3/4
-101 -x,-y+1/2,-z+1/2
-102 -z,-x+1/2,-y+1/2
-103 -y,-z+1/2,-x+1/2
-104 -x+3/4,-y+1/4,+z+1/2
-105 +z,-x+1/4,-y+1/4
-106 -y+3/4,+z+1/2,-x+1/4
-107 +z+3/4,-x,+y+3/4
-108 +y+1/4,+z+1/4,-x
-109 -y+1/2,+z+1/4,+x+3/4
-110 +x+1/4,-y,+z+1/4
-111 +z+3/4,+x+3/4,-y
-112 -x+1/2,+y+3/4,+z+1/4
-113 -y,-x+1/2,-z+1/2
-114 -z,-y+1/2,-x+1/2
-115 -x,-z+1/2,-y+1/2
-116 -y+3/4,-x+1/4,+z+1/2
-117 +z,-y+1/4,-x+1/4
-118 -x+3/4,+z+1/2,-y+1/4
-119 +z+3/4,-y,+x+3/4
-120 +x+1/4,+z+1/4,-y
-121 -x+1/2,+z+1/4,+y+3/4
-122 +y+1/4,-x,+z+1/4
-123 +z+3/4,+y+3/4,-x
-124 -y+1/2,+x+3/4,+z+1/4
201 +x+1/2,+y,+z+1/2
202 +z+1/2,+x,+y+1/2
203 +y+1/2,+z,+x+1/2
204 +x+3/4,+y+1/4,-z+1/2
205 -z+1/2,+x+1/4,+y+3/4
206 +y+3/4,-z,+x+3/4
207 -z+3/4,+x+1/2,-y+1/4
208 -y+1/4,-z+1/4,+x
209 +y,-z+1/4,-x+1/4
210 -x+1/4,+y+1/2,-z+3/4
211 -z+3/4,-x+3/4,+y
212 +x,-y+3/4,-z+3/4
213 +y+1/2,+x,+z+1/2
214 +z+1/2,+y,+x+1/2
215 +x+1/2,+z,+y+1/2
216 +y+3/4,+x+1/4,-z+1/2
217 -z+1/2,+y+1/4,+x+3/4
218 +x+3/4,-z,+y+3/4
219 -z+3/4,+y+1/2,-x+1/4
220 -x+1/4,-z+1/4,+y
221 +x,-z+1/4,-y+1/4
222 -y+1/4,+x+1/2,-z+3/4
223 -z+3/4,-y+3/4,+x
224 +y,-x+3/4,-z+3/4
-201 -x+1/2,-y,-z+1/2
-202 -z+1/2,-x,-y+1/2
-203 -y+1/2,-z,-x+1/2
-204 -x+1/4,-y+3/4,+z+1/2
-205 +z+1/2,-x+3/4,-y+1/4
-206 -y+1/4,+z,-x+1/4
-207 +z+1/4,-x+1/2,+y+3/4
-208 +y+3/4,+z+3/4,-x
-209 -y,+z+3/4,+x+3/4
-210 +x+3/4,-y+1/2,+z+1/4
-211 +z+1/4,+x+1/4,-y
-212 -x,+y+1/4,+z+1/4
-213 -y+1/2,-x,-z+1/2
-214 -z+1/2,-y,-x+1/2
-215 -x+1/2,-z,-y+1/2
-216 -y+1/4,-x+3/4,+z+1/2
-217 +z+1/2,-y+3/4,-x+1/4
-218 -x+1/4,+z,-y+1/4
-219 +z+1/4,-y+1/2,+x+3/4
-220 +x+3/4,+z+3/4,-y
-221 -x,+z+3/4,+y+3/4
-222 +y+3/4,-x+1/2,+z+1/4
-223 +z+1/4,+y+1/4,-x
-224 -y,+x+1/4,+z+1/4
301 +x+1/2,+y+1/2,+z
302 +z+1/2,+x+1/2,+y
303 +y+1/2,+z+1/2,+x
304 +x+3/4,+y+3/4,-z
305 -z+1/2,+x+3/4,+y+1/4
306 +y+3/4,-z+1/2,+x+1/4
307 -z+3/4,+x,-y+3/4
308 -y+1/4,-z+3/4,+x+1/2
309 +y,-z+3/4,-x+3/4
310 -x+1/4,+y,-z+1/4
311 -z+3/4,-x+1/4,+y+1/2
312 +x,-y+1/4,-z+1/4
313 +y+1/2,+x+1/2,+z
314 +z+1/2,+y+1/2,+x
315 +x+1/2,+z+1/2,+y
316 +y+3/4,+x+3/4,-z
317 -z+1/2,+y+3/4,+x+1/4
318 +x+3/4,-z+1/2,+y+1/4
319 -z+3/4,+y,-x+3/4
320 -x+1/4,-z+3/4,+y+1/2
321 +x,-z+3/4,-y+3/4
322 -y+1/4,+x,-z+1/4
323 -z+3/4,-y+1/4,+x+1/2
324 +y,-x+1/4,-z+1/4
-301 -x+1/2,-y+1/2,-z
-302 -z+1/2,-x+1/2,-y
-303 -y+1/2,-z+1/2,-x
-304 -x+1/4,-y+1/4,+z
-305 +z+1/2,-x+1/4,-y+3/4
-306 -y+1/4,+z+1/2,-x+3/4
-307 +z+1/4,-x,+y+1/4
-308 +y+3/4,+z+1/4,-x+1/2
-309 -y,+z+1/4,+x+1/4
-310 +x+3/4,-y,+z+3/4
-311 +z+1/4,+x+3/4,-y+1/2
-312 -x,+y+3/4,+z+3/4
-313 -y+1/2,-x+1/2,-z
-314 -z+1/2,-y+1/2,-x
-315 -x+1/2,-z+1/2,-y
-316 -y+1/4,-x+1/4,+z
-317 +z+1/2,-y+1/4,-x+3/4
-318 -x+1/4,+z+1/2,-y+3/4
-319 +z+1/4,-y,+x+1/4
-320 +x+3/4,+z+1/4,-y+1/2
-321 -x,+z+1/4,+y+1/4
-322 +y+3/4,-x,+z+3/4
-323 +z+1/4,+y+3/4,-x+1/2
-324 -y,+x+3/4,+z+3/4

loop_
_atom_site_aniso_label
_atom_site_aniso_U_11
_atom_site_aniso_U_12
_atom_site_aniso_U_13
_atom_site_aniso_U_22
_atom_site_aniso_U_23
_atom_site_aniso_U_33
Ce 0.0071(8) -0.0037(11) -0.0037(11) 0.0071(8) -0.0037(11) 0.0071(8)
Ce 0.0071(8) -0.0037(11) -0.0037(11) 0.0071(8) -0.0037(11) 0.0071(8)
Zr 0.0133(6) 0.0051(10) 0.0051(10) 0.0133(6) 0.0051(10) 0.0133(6)
Zr 0.0133(6) 0.0051(10) 0.0051(10) 0.0133(6) 0.0051(10) 0.0133(6)
O1 0.0371(14) 0.0 0.0 0.0078(5) 0.0011(9) 0.0078(5)
O2 0.0137(14) 0.0 0.0 0.0137(14) 0.0 0.0137(14)

loop_
_atom_site_type_symbol
_atom_site_label
_atom_site_fract_x
_atom_site_fract_y
_atom_site_fract_z
_atom_site_occupancy
_atom_site_thermal_displace_type
_atom_site_U_iso_or_equiv
_atom_site_symmetry_multiplicity
Ce Ce1 0.5 0.5 0.5 0.99797 Uani 0.00709 16
Zr Ce2 0.5 0.5 0.5 0.00203 Uani 0.00709 16
Zr Zr1 0.0 0.0 0.0 0.99797 Uani 0.01332 16
Ce Zr2 0.0 0.0 0.0 0.00203 Uani 0.01332 16
O O1 0.34322(20) 0.125 0.125 1.0 Uani 0.01759 48
O O2 0.375 0.375 0.375 1.0 Uani 0.01366 8

loop_
_atom_type_symbol
_atom_type_number_in_cell
_atom_type_scat_length_neutron
_atom_type_scat_source
Ce 16.0 0.4840 International_Tables_Vol_C
Zr 16.0 0.7160 International_Tables_Vol_C
O 56.0 0.5805 International_Tables_Vol_C

loop_
_geom_angle_atom_site_label_1
_geom_angle_atom_site_label_2
_geom_angle_atom_site_label_3
_geom_angle
_geom_angle_site_symmetry_1
_geom_angle_site_symmetry_3
_geom_angle_publ_flag
O1 Ce O1 114.972(26) 101_555 108_443 n
O1 Ce O1 114.972(26) 101_555 122_434 n
O1 Ce O1 180.0 101_555 -101_544 n
O1 Ce O1 65.028(26) 101_555 -108_545 n
O1 Ce O1 65.028(26) 101_555 -122_554 n
O1 Ce O2 103.17(4) 101_555 1_555 n
O1 Ce O2 76.83(4) 101_555 4_556 n
O1 Ce O1 114.972(26) 108_443 122_434 n
O1 Ce O1 65.028(26) 108_443 -101_544 n
O1 Ce O1 180.0 108_443 -108_545 n
O1 Ce O1 65.028(26) 108_443 -122_554 n
O1 Ce O2 103.17(4) 108_443 1_555 n
O1 Ce O2 76.83(4) 108_443 4_556 n
O1 Ce O1 65.028(26) 122_434 -101_544 n
O1 Ce O1 65.028(26) 122_434 -108_545 n
O1 Ce O1 180.0 122_434 -122_554 n
O1 Ce O2 103.17(4) 122_434 1_555 n
O1 Ce O2 76.83(4) 122_434 4_556 n
O1 Ce O1 114.972(26) -101_544 -108_545 n
O1 Ce O1 114.972(26) -101_544 -122_554 n
O1 Ce O2 76.83(4) -101_544 1_555 n
O1 Ce O2 103.17(4) -101_544 4_556 n
O1 Ce O1 114.972(26) -108_545 -122_554 n
O1 Ce O2 76.83(4) -108_545 1_555 n
O1 Ce O2 103.17(4) -108_545 4_556 n
O1 Ce O2 76.83(4) -122_554 1_555 n
O1 Ce O2 103.17(4) -122_554 4_556 n
O2 Ce O2 179.972 1_555 4_556 n
O2 Ce O2 179.972 1_555 4_556 n
O1 Zr O1 180.0 105_544 111_433 n
O1 Zr O1 101.09(6) 105_544 117_544 n
O1 Zr O1 78.91(6) 105_544 119_433 n
O1 Zr O1 101.09(6) 105_544 218_454 n
O1 Zr O1 78.91(6) 105_544 220_343 n
O1 Zr O1 78.91(6) 111_433 117_544 n
O1 Zr O1 101.09(6) 111_433 119_433 n
O1 Zr O1 78.91(6) 111_433 218_454 n
O1 Zr O1 101.09(6) 111_433 220_343 n
O1 Zr O1 180.0 117_544 119_433 n
O1 Zr O1 101.09(6) 117_544 218_454 n
O1 Zr O1 78.91(6) 117_544 220_343 n
O1 Zr O1 78.91(6) 119_433 218_454 n
O1 Zr O1 101.09(6) 119_433 220_343 n
O1 Zr O1 180.0 218_454 220_343 n
O1 Zr O1 180.0 105_544 111_433 n
O1 Zr O1 101.09(6) 105_544 117_544 n
O1 Zr O1 78.91(6) 105_544 119_433 n
O1 Zr O1 101.09(6) 105_544 218_454 n
O1 Zr O1 78.91(6) 105_544 220_343 n
O1 Zr O1 78.91(6) 111_433 117_544 n
O1 Zr O1 101.09(6) 111_433 119_433 n
O1 Zr O1 78.91(6) 111_433 218_454 n
O1 Zr O1 101.09(6) 111_433 220_343 n
O1 Zr O1 180.0 117_544 119_433 n
O1 Zr O1 101.09(6) 117_544 218_454 n
O1 Zr O1 78.91(6) 117_544 220_343 n
O1 Zr O1 78.91(6) 119_433 218_454 n
O1 Zr O1 101.09(6) 119_433 220_343 n
O1 Zr O1 180.0 218_454 220_343 n
Ce O1 Ce 96.86(7) -5_456 101_544 n
Ce O1 Zr 108.029(18) -5_465 4_555 n
Ce O1 Zr 108.029(18) -5_465 6_555 n
Ce O1 Zr 108.029(18) -5_455 4_555 n
Ce O1 Zr 108.029(18) -5_455 6_555 n
Ce O1 Zr 108.029(18) 101_544 4_555 n
Ce O1 Zr 108.029(18) 101_544 6_555 n
Ce O1 Zr 108.029(18) 101_544 4_555 n
Ce O1 Zr 108.029(18) 101_544 6_555 n
Zr O1 Zr 124.39(10) 4_555 6_555 n
Zr O1 Zr 0.0 4_555 4_555 n
Zr O1 Zr 124.39(10) 4_555 6_555 n
Zr O1 Zr 124.39(10) 6_555 4_555 n
Zr O1 Zr 0.0 6_555 6_555 n
Zr O1 Zr 124.39(10) 4_555 6_555 n
Ce O2 Ce 109.4712(24) 1_555 -4_555 n
Ce O2 Ce 109.4712(12) 1_555 -5_456 n
Ce O2 Ce 109.4712(12) 1_555 -6_546 n
Ce O2 Ce 0.0 1_555 1_555 n
Ce O2 Ce 109.4712(24) 1_555 -4_654 n
Ce O2 Ce 109.4712(12) 1_555 -5_555 n
Ce O2 Ce 109.4712(12) 1_555 -6_645 n
Ce O2 Ce 109.4712(12) -4_555 -5_456 n
Ce O2 Ce 109.4712(12) -4_555 -6_546 n
Ce O2 Ce 109.4712(24) -4_654 1_555 n
Ce O2 Ce 0.0 -4_654 -4_654 n
Ce O2 Ce 109.4712(12) -4_654 -5_555 n
Ce O2 Ce 109.4712(12) -4_654 -6_645 n
Ce O2 Ce 109.4712(24) -5_456 -6_546 n
Ce O2 Ce 109.4712(12) -5_555 1_555 n
Ce O2 Ce 109.4712(12) -5_555 -4_654 n
Ce O2 Ce 0.0 -5_555 -5_555 n
Ce O2 Ce 109.4712(24) -5_555 -6_645 n
Ce O2 Ce 109.4712(12) -6_645 1_555 n
Ce O2 Ce 109.4712(12) -6_645 -4_654 n
Ce O2 Ce 109.4712(24) -6_645 -5_555 n
Ce O2 Ce 0.0 -6_645 -6_645 n
Ce O2 Ce 109.4712(24) 1_555 -4_654 n
Ce O2 Ce 109.4712(12) 1_555 -5_555 n
Ce O2 Ce 109.4712(12) 1_555 -6_645 n
Ce O2 Ce 109.4712(12) -4_654 -5_555 n
Ce O2 Ce 109.4712(12) -4_654 -6_645 n
Ce O2 Ce 109.4712(24) -5_555 -6_645 n

loop_
_geom_bond_atom_site_label_1
_geom_bond_atom_site_label_2
_geom_bond_distance
_geom_bond_site_symmetry_2
_geom_bond_publ_flag
Ce Ce 3.78033(12) 4_556 n
Ce Ce 3.78033(8) 5_655 n
Ce Ce 3.78033(8) 6_565 n
Ce Ce 3.78033(12) -4_555 n
Ce Ce 3.78033(8) -5_555 n
Ce Ce 3.78033(8) -6_555 n
Ce Ce 3.78033(12) 4_556 n
Ce Ce 3.78033(8) 5_655 n
Ce Ce 3.78033(8) 6_565 n
Ce Ce 3.78033(12) -4_555 n
Ce Ce 3.78033(8) -5_555 n
Ce Ce 3.78033(8) -6_555 n
Ce Zr 3.78033(8) 7_555 n
Ce Zr 3.78033(12) 8_555 n
Ce Zr 3.78033(8) 9_555 n
Ce Zr 3.78033(8) 10_555 n
Ce Zr 3.78033(12) 11_555 n
Ce Zr 3.78033(8) 12_555 n
Ce Zr 3.78033(8) 7_555 n
Ce Zr 3.78033(12) 8_555 n
Ce Zr 3.78033(8) 9_555 n
Ce Zr 3.78033(8) 10_555 n
Ce Zr 3.78033(12) 11_555 n
Ce Zr 3.78033(8) 12_555 n
Ce O1 2.5264(14) 101_555 n
Ce O1 2.5264(14) 108_555 n
Ce O1 2.5264(14) 122_555 n
Ce O1 2.5264(14) -101_644 n
Ce O1 2.5264(14) -108_545 n
Ce O1 2.5264(14) -122_554 n
Ce O2 2.31497(5) 1_555 n
Ce O2 2.31497(5) 4_556 n
Ce Ce 3.78033(12) 4_556 n
Ce Ce 3.78033(8) 5_655 n
Ce Ce 3.78033(8) 6_565 n
Ce Ce 3.78033(12) -4_555 n
Ce Ce 3.78033(8) -5_555 n
Ce Ce 3.78033(8) -6_555 n
Ce Zr 3.78033(8) 7_555 n
Ce Zr 3.78033(12) 8_555 n
Ce Zr 3.78033(8) 9_555 n
Ce Zr 3.78033(8) 10_555 n
Ce Zr 3.78033(12) 11_555 n
Ce Zr 3.78033(8) 12_555 n
Ce O1 2.5264(14) 101_555 n
Ce O1 2.5264(14) 108_555 n
Ce O1 2.5264(14) 122_555 n
Ce O1 2.5264(14) -101_644 n
Ce O1 2.5264(14) -108_545 n
Ce O1 2.5264(14) -122_554 n
Ce O2 2.31497(5) 1_555 n
Ce O2 2.31497(5) 4_556 n
Zr Ce 3.78033(8) 7_545 n
Zr Ce 3.78033(12) 8_554 n
Zr Ce 3.78033(8) 9_455 n
Zr Ce 3.78033(8) 10_545 n
Zr Ce 3.78033(12) 11_554 n
Zr Ce 3.78033(8) 12_455 n
Zr Zr 3.78033(12) 4_555 n
Zr Zr 3.78033(8) 5_555 n
Zr Zr 3.78033(8) 6_555 n
Zr Zr 3.78033(12) -4_445 n
Zr Zr 3.78033(8) -5_544 n
Zr Zr 3.78033(8) -6_454 n
Zr O1 2.1369(10) 105_544 n
Zr O1 2.1369(10) 111_555 n
Zr O1 2.1369(10) 117_544 n
Zr O1 2.1369(10) 119_555 n
Zr O1 2.1369(10) 218_454 n
Zr O1 2.1369(10) 220_555 n
Zr Ce 3.78033(8) 7_545 n
Zr Ce 3.78033(12) 8_554 n
Zr Ce 3.78033(8) 9_455 n
Zr Ce 3.78033(8) 10_545 n
Zr Ce 3.78033(12) 11_554 n
Zr Ce 3.78033(8) 12_455 n
Zr Ce 3.78033(8) 7_545 n
Zr Ce 3.78033(12) 8_554 n
Zr Ce 3.78033(8) 9_455 n
Zr Ce 3.78033(8) 10_545 n
Zr Ce 3.78033(12) 11_554 n
Zr Ce 3.78033(8) 12_455 n
Zr Zr 3.78033(12) 4_555 n
Zr Zr 3.78033(8) 5_555 n
Zr Zr 3.78033(8) 6_555 n
Zr Zr 3.78033(12) -4_445 n
Zr Zr 3.78033(8) -5_544 n
Zr Zr 3.78033(8) -6_454 n
Zr Zr 3.78033(12) 4_555 n
Zr Zr 3.78033(8) 5_555 n
Zr Zr 3.78033(8) 6_555 n
Zr Zr 3.78033(12) -4_445 n
Zr Zr 3.78033(8) -5_544 n
Zr Zr 3.78033(8) -6_454 n
Zr O1 2.1369(10) 105_544 n
Zr O1 2.1369(10) 111_555 n
Zr O1 2.1369(10) 117_544 n
Zr O1 2.1369(10) 119_555 n
Zr O1 2.1369(10) 218_454 n
Zr O1 2.1369(10) 220_555 n
O1 Ce 2.5264(14) -5_555 n
O1 Ce 2.5264(14) 101_544 n
O1 Ce 2.5264(14) -5_555 n
O1 Ce 2.5264(14) 101_544 n
O1 Zr 2.1369(10) 4_555 n
O1 Zr 2.1369(10) 6_555 n
O1 Zr 2.1369(10) 4_555 n
O1 Zr 2.1369(10) 6_555 n
O2 Ce 2.31497(5) 1_555 n
O2 Ce 2.31497(5) -4_555 n
O2 Ce 2.31497(5) -5_555 n
O2 Ce 2.31497(5) -6_555 n
O2 Ce 2.31497(5) 1_555 n
O2 Ce 2.31497(5) -4_555 n
O2 Ce 2.31497(5) -5_555 n
O2 Ce 2.31497(5) -6_555 n
